data_2238366
loop_
_publ_author_name
'Said, Mohamed El Hadi'
'Bouraiou, Abdelmalek'
'Bouacida, Sofiane'
'Merazig, Hocine'
'Belfaitah, Ali'
'Chibani, Aissa'

_publ_section_title
;
 2-Hydroxymethyl-1,3-dimethyl-1<i>H</i>-imidazol-3-ium triiodide
;
_journal_coeditor_code HG5333
_journal_issue 8
_journal_name_full 'Acta Crystallographica Section E'
_journal_page_first o1340
_journal_page_last o1341
_journal_paper_doi 10.1107/S1600536813020266
_journal_volume 69
_journal_year 2013
_chemical_formula_iupac 'C6 H11 N2 O +, I3 -'
_chemical_formula_moiety 'C6 H11 N2 O +, I3 -'
_chemical_formula_sum 'C6 H11 I3 N2 O'
_chemical_formula_weight 507.87
_chemical_name_systematic
;
2-Hydroxymethyl-1,3-dimethyl-1<i>H</i>-imidazol-3-ium triiodide
;
_space_group_IT_number 14
_symmetry_cell_setting monoclinic
_symmetry_space_group_name_Hall '-P 2ybc'
_symmetry_space_group_name_H-M 'P 1 21/c 1'
_atom_sites_solution_hydrogens geom
_atom_sites_solution_primary direct
_atom_sites_solution_secondary difmap
_audit_conform_dict_name cif_core.dic
_audit_conform_dict_version 2.3
_audit_creation_method 'WinGX routine CIF_UPDATE'
_cell_angle_alpha 90
_cell_angle_beta 96.026(7)
_cell_angle_gamma 90
_cell_formula_units_Z 4
_cell_length_a 7.1647(8)
_cell_length_b 15.5586(19)
_cell_length_c 11.3201(13)
_cell_measurement_reflns_used 5058
_cell_measurement_temperature 150(2)
_cell_measurement_theta_max 25.08
_cell_measurement_theta_min 2.23
_cell_volume 1254.9(3)
_computing_cell_refinement 'SMART (Bruker, 2006)'
_computing_data_collection 'APEX2 (Bruker, 2006)'
_computing_data_reduction 'SMART (Bruker, 2006)'
_computing_molecular_graphics 'ORTEP-3 for Windows (Farrugia, 2012) and DIAMOND (Brandenburg & Berndt, 2001)'
_computing_publication_material
;
WinGX (Farrugia, 2012) and <i>CRYSCAL</i> (T. Roisnel, local program)
;
_computing_structure_refinement 'SHELXL97 (Sheldrick, 2008)'
_computing_structure_solution 'SIR2002 (Burla <i>et al.</i>, 2005)'
_diffrn_ambient_temperature 150(2)
_diffrn_measured_fraction_theta_full 0.99
_diffrn_measured_fraction_theta_max 0.99
_diffrn_measurement_device_type 'Bruker APEXII'
_diffrn_measurement_method 'CCD rotation images, thin slices'
_diffrn_radiation_monochromator graphite
_diffrn_radiation_type MoK\a
_diffrn_radiation_wavelength 0.71073
_diffrn_reflns_av_R_equivalents 0.0219
_diffrn_reflns_limit_h_max 8
_diffrn_reflns_limit_h_min -8
_diffrn_reflns_limit_k_max 18
_diffrn_reflns_limit_k_min -18
_diffrn_reflns_limit_l_max 13
_diffrn_reflns_limit_l_min -13
_diffrn_reflns_number 7061
_diffrn_reflns_theta_full 25.1
_diffrn_reflns_theta_max 25.1
_diffrn_reflns_theta_min 2.62
_exptl_absorpt_coefficient_mu 7.439
_exptl_absorpt_correction_T_max 1.0000
_exptl_absorpt_correction_T_min 0.7809
_exptl_absorpt_correction_type multi-scan
_exptl_absorpt_process_details
;
(SADABS; Sheldrick, 2002)
;
_exptl_crystal_colour Brown
_exptl_crystal_density_diffrn 2.688
_exptl_crystal_density_method 'not measured'
_exptl_crystal_description Stick
_exptl_crystal_F_000 912
_exptl_crystal_size_max 0.24
_exptl_crystal_size_mid 0.03
_exptl_crystal_size_min 0.02
_refine_diff_density_max 0.448
_refine_diff_density_min -0.466
_refine_ls_extinction_method none
_refine_ls_goodness_of_fit_ref 1.153
_refine_ls_hydrogen_treatment constr
_refine_ls_matrix_type full
_refine_ls_number_parameters 112
_refine_ls_number_reflns 2222
_refine_ls_number_restraints 0
_refine_ls_restrained_S_all 1.153
_refine_ls_R_factor_all 0.0165
_refine_ls_R_factor_gt 0.015
_refine_ls_shift/su_max 0.001
_refine_ls_shift/su_mean 0
_refine_ls_structure_factor_coef Fsqd
_refine_ls_weighting_details 'calc w=1/[\s^2^(Fo^2^)+ 1.5935P] where P=(Fo^2^+2Fc^2^)/3'
_refine_ls_weighting_scheme calc
_refine_ls_wR_factor_gt 0.0336
_refine_ls_wR_factor_ref 0.034
_reflns_number_gt 2104
_reflns_number_total 2222
_reflns_threshold_expression I>2sigma(I)
_cod_data_source_file hg5333.cif
_cod_data_source_block I
_cod_original_sg_symbol_H-M 'P 21/c'
_cod_database_code 2238366
_cod_database_fobs_code 2238366

loop_
_symmetry_equiv_pos_as_xyz
'x, y, z'
'-x, y+1/2, -z+1/2'
'-x, -y, -z'
'x, -y-1/2, z-1/2'

loop_
_atom_site_type_symbol
_atom_site_label
_atom_site_fract_x
_atom_site_fract_y
_atom_site_fract_z
_atom_site_U_iso_or_equiv
_atom_site_adp_type
_atom_site_calc_flag
_atom_site_refinement_flags
_atom_site_occupancy
_atom_site_symmetry_multiplicity
I I2 0.23583(2) 0.148350(12) 0.326494(15) 0.01269(6) Uani d . 1 1
I I1 0.19816(3) -0.006510(12) 0.171029(17) 0.01684(6) Uani d . 1 1
I I3 0.25836(3) 0.297933(14) 0.474053(18) 0.02126(6) Uani d . 1 1
N N2 0.7383(3) 0.17050(16) 0.3419(2) 0.0144(5) Uani d . 1 1
O O1 0.8099(3) 0.15052(14) 0.09130(18) 0.0177(5) Uani d . 1 1
H H1 0.9119 0.1286 0.0833 0.027 Uiso calc R 1 1
N N1 0.7438(3) 0.03209(16) 0.3568(2) 0.0141(5) Uani d . 1 1
C C2 0.7275(4) 0.09763(19) 0.2795(3) 0.0132(6) Uani d . 1 1
C C5 0.7344(4) -0.0598(2) 0.3266(3) 0.0209(7) Uani d . 1 1
H H5A 0.61 -0.0738 0.292 0.031 Uiso calc R 1 1
H H5B 0.7643 -0.0933 0.3972 0.031 Uiso calc R 1 1
H H5C 0.8227 -0.0723 0.2707 0.031 Uiso calc R 1 1
C C6 0.7239(4) 0.2584(2) 0.2943(3) 0.0196(7) Uani d . 1 1
H H6A 0.8421 0.2751 0.2686 0.029 Uiso calc R 1 1
H H6B 0.6918 0.2971 0.3551 0.029 Uiso calc R 1 1
H H6C 0.6285 0.2605 0.2282 0.029 Uiso calc R 1 1
C C3 0.7663(4) 0.0651(2) 0.4703(3) 0.0195(7) Uani d . 1 1
H H3 0.7811 0.0336 0.5405 0.023 Uiso calc R 1 1
C C4 0.7630(4) 0.1512(2) 0.4610(3) 0.0171(7) Uani d . 1 1
H H4 0.7751 0.1904 0.5234 0.021 Uiso calc R 1 1
C C1 0.6972(4) 0.0911(2) 0.1468(3) 0.0160(6) Uani d . 1 1
H H1A 0.7269 0.0332 0.1228 0.019 Uiso calc R 1 1
H H1B 0.566 0.1018 0.1204 0.019 Uiso calc R 1 1

loop_
_atom_site_aniso_label
_atom_site_aniso_U_11
_atom_site_aniso_U_22
_atom_site_aniso_U_33
_atom_site_aniso_U_12
_atom_site_aniso_U_13
_atom_site_aniso_U_23
I2 0.01199(10) 0.01601(11) 0.01018(10) -0.00047(7) 0.00176(7) 0.00073(7)
I1 0.02125(11) 0.01258(11) 0.01685(11) -0.00009(8) 0.00283(8) -0.00207(8)
I3 0.02175(11) 0.02351(12) 0.01884(12) -0.00312(8) 0.00360(8) -0.00943(8)
N2 0.0138(12) 0.0121(13) 0.0176(14) 0.0021(10) 0.0039(10) 0.0011(11)
O1 0.0196(10) 0.0200(12) 0.0144(11) -0.0001(9) 0.0058(8) 0.0043(9)
N1 0.0139(12) 0.0159(13) 0.0122(12) -0.0006(10) 0.0008(9) 0.0034(11)
C2 0.0075(13) 0.0149(15) 0.0172(15) 0.0021(11) 0.0017(11) 0.0017(12)
C5 0.0276(17) 0.0114(16) 0.0234(17) 0.0011(13) 0.0022(13) 0.0032(13)
C6 0.0235(16) 0.0124(16) 0.0239(17) 0.0016(13) 0.0075(13) 0.0029(13)
C3 0.0193(15) 0.0275(19) 0.0117(15) 0.0002(13) 0.0021(12) 0.0025(13)
C4 0.0182(15) 0.0213(17) 0.0127(15) -0.0006(13) 0.0054(12) -0.0039(13)
C1 0.0158(14) 0.0176(16) 0.0141(15) -0.0007(12) -0.0004(11) 0.0042(13)

loop_
_atom_type_symbol
_atom_type_description
_atom_type_scat_dispersion_real
_atom_type_scat_dispersion_imag
_atom_type_scat_source
C C 0.0033 0.0016 'International Tables Vol C Tables 4.2.6.8 and 6.1.1.4'
H H 0 0 'International Tables Vol C Tables 4.2.6.8 and 6.1.1.4'
N N 0.0061 0.0033 'International Tables Vol C Tables 4.2.6.8 and 6.1.1.4'
O O 0.0106 0.006 'International Tables Vol C Tables 4.2.6.8 and 6.1.1.4'
I I -0.4742 1.8119 'International Tables Vol C Tables 4.2.6.8 and 6.1.1.4'

loop_
_geom_angle_atom_site_label_1
_geom_angle_atom_site_label_2
_geom_angle_atom_site_label_3
_geom_angle
I3 I2 I1 178.026(8)
C2 N2 C4 109.2(3)
C2 N2 C6 126.8(3)
C4 N2 C6 124.0(3)
C1 O1 H1 109.5
C2 N1 C3 108.6(3)
C2 N1 C5 126.1(3)
C3 N1 C5 125.3(3)
N2 C2 N1 107.7(3)
N2 C2 C1 125.7(3)
N1 C2 C1 126.6(3)
N1 C5 H5A 109.5
N1 C5 H5B 109.5
H5A C5 H5B 109.5
N1 C5 H5C 109.5
H5A C5 H5C 109.5
H5B C5 H5C 109.5
N2 C6 H6A 109.5
N2 C6 H6B 109.5
H6A C6 H6B 109.5
N2 C6 H6C 109.5
H6A C6 H6C 109.5
H6B C6 H6C 109.5
C4 C3 N1 107.4(3)
C4 C3 H3 126.3
N1 C3 H3 126.3
C3 C4 N2 107.1(3)
C3 C4 H4 126.4
N2 C4 H4 126.4
O1 C1 C2 111.7(2)
O1 C1 H1A 109.3
C2 C1 H1A 109.3
O1 C1 H1B 109.3
C2 C1 H1B 109.3
H1A C1 H1B 107.9

loop_
_geom_bond_atom_site_label_1
_geom_bond_atom_site_label_2
_geom_bond_distance
I2 I3 2.8594(4)
I2 I1 2.9792(4)
N2 C2 1.334(4)
N2 C4 1.374(4)
N2 C6 1.470(4)
O1 C1 1.417(3)
O1 H1 0.82
N1 C2 1.341(4)
N1 C3 1.377(4)
N1 C5 1.470(4)
C2 C1 1.499(4)
C5 H5A 0.96
C5 H5B 0.96
C5 H5C 0.96
C6 H6A 0.96
C6 H6B 0.96
C6 H6C 0.96
C3 C4 1.344(5)
C3 H3 0.93
C4 H4 0.93
C1 H1A 0.97
C1 H1B 0.97

loop_
_geom_hbond_atom_site_label_D
_geom_hbond_atom_site_label_H
_geom_hbond_atom_site_label_A
_geom_hbond_site_symmetry_A
_geom_hbond_distance_DH
_geom_hbond_distance_HA
_geom_hbond_distance_DA
_geom_hbond_angle_DHA
_geom_hbond_publ_flag
O1 H1 I1 1_655 0.8200 3.0300 3.741(2) 146.00 yes
C1 H1B I3 4_565 0.9700 3.0500 3.924(3) 151.00 yes
C4 H4 O1 4_566 0.9300 2.6000 3.421(4) 148.00 yes

loop_
_geom_torsion_atom_site_label_1
_geom_torsion_atom_site_label_2
_geom_torsion_atom_site_label_3
_geom_torsion_atom_site_label_4
_geom_torsion
C4 N2 C2 N1 0.4(3)
C6 N2 C2 N1 -178.8(2)
C4 N2 C2 C1 178.8(3)
C6 N2 C2 C1 -0.4(4)
C3 N1 C2 N2 -0.4(3)
C5 N1 C2 N2 178.2(2)
C3 N1 C2 C1 -178.7(3)
C5 N1 C2 C1 -0.2(4)
C2 N1 C3 C4 0.2(3)
C5 N1 C3 C4 -178.4(3)
N1 C3 C4 N2 0.1(3)
C2 N2 C4 C3 -0.3(3)
C6 N2 C4 C3 179.0(3)
N2 C2 C1 O1 44.3(4)
N1 C2 C1 O1 -137.6(3)
